data_7054650
loop_
_publ_author_name
'Aaker\"oy, Christer B.'
'Wijethunga, Tharanga K.'
'Desper, John'

_publ_section_title
;
 Molecular electrostatic potential dependent selectivity of hydrogen
 bonding
;
_journal_issue 2
_journal_name_full 'New J. Chem.'
_journal_page_first 822
_journal_paper_doi 10.1039/C4NJ01324G
_journal_volume 39
_journal_year 2015
_chemical_formula_moiety
;
(C18 H16 N6) (C3 H4 O4)
;
_chemical_formula_sum 'C21 H20 N6 O4'
_chemical_formula_weight 420.43
_chemical_name_systematic
;
TW-2B-24-C 1,1'-di[(4-pyridyl)methyl]-2,2'-biimidazole, HOOC-(CH2)-COOH
;
_space_group_IT_number 14
_symmetry_cell_setting monoclinic
_symmetry_space_group_name_Hall '-P 2ybc'
_symmetry_space_group_name_H-M 'P 1 21/c 1'
_atom_sites_solution_hydrogens geom
_atom_sites_solution_primary direct
_atom_sites_solution_secondary difmap
_audit_creation_method SHELXL-97
_cell_angle_alpha 90.00
_cell_angle_beta 104.056(8)
_cell_angle_gamma 90.00
_cell_formula_units_Z 4
_cell_length_a 14.797(3)
_cell_length_b 4.5097(7)
_cell_length_c 29.886(5)
_cell_measurement_reflns_used 4141
_cell_measurement_temperature 120(2)
_cell_measurement_theta_max 29.98
_cell_measurement_theta_min 2.82
_cell_volume 1934.6(6)
_computing_cell_refinement 'Bruker SAINT'
_computing_data_collection 'Bruker APEX2'
_computing_data_reduction 'Bruker SAINT'
_computing_molecular_graphics 'Bruker SHELXTL'
_computing_publication_material 'Bruker SHELXTL'
_computing_structure_refinement 'SHELXL-97 (Sheldrick, 2008)'
_computing_structure_solution 'SHELXS-97 (Sheldrick, 2008)'
_diffrn_ambient_temperature 120(2)
_diffrn_measured_fraction_theta_full 0.981
_diffrn_measured_fraction_theta_max 0.978
_diffrn_measurement_device_type 'Bruker APEX-II CCD'
_diffrn_measurement_method '\f and \w scans'
_diffrn_radiation_monochromator graphite
_diffrn_radiation_source 'fine-focus sealed tube'
_diffrn_radiation_type MoK\a
_diffrn_radiation_wavelength 0.71073
_diffrn_reflns_av_R_equivalents 0.0612
_diffrn_reflns_av_sigmaI/netI 0.0718
_diffrn_reflns_limit_h_max 20
_diffrn_reflns_limit_h_min -20
_diffrn_reflns_limit_k_max 6
_diffrn_reflns_limit_k_min -6
_diffrn_reflns_limit_l_max 37
_diffrn_reflns_limit_l_min -42
_diffrn_reflns_number 20190
_diffrn_reflns_theta_full 30.00
_diffrn_reflns_theta_max 30.08
_diffrn_reflns_theta_min 1.42
_exptl_absorpt_coefficient_mu 0.104
_exptl_absorpt_correction_T_max 0.9918
_exptl_absorpt_correction_T_min 0.9636
_exptl_absorpt_correction_type multi-scan
_exptl_absorpt_process_details SADABS
_exptl_crystal_colour colourless
_exptl_crystal_density_diffrn 1.444
_exptl_crystal_density_method 'not measured'
_exptl_crystal_description needle
_exptl_crystal_F_000 880
_exptl_crystal_size_max 0.36
_exptl_crystal_size_mid 0.10
_exptl_crystal_size_min 0.08
_refine_diff_density_max 0.271
_refine_diff_density_min -0.418
_refine_diff_density_rms 0.067
_refine_ls_extinction_method none
_refine_ls_goodness_of_fit_ref 0.998
_refine_ls_hydrogen_treatment mixed
_refine_ls_matrix_type full
_refine_ls_number_parameters 308
_refine_ls_number_reflns 5562
_refine_ls_number_restraints 12
_refine_ls_restrained_S_all 0.997
_refine_ls_R_factor_all 0.1229
_refine_ls_R_factor_gt 0.0652
_refine_ls_shift/su_max 0.000
_refine_ls_shift/su_mean 0.000
_refine_ls_structure_factor_coef Fsqd
_refine_ls_weighting_details 'calc w=1/[\s^2^(Fo^2^)+(0.1000P)^2^+0.0000P] where P=(Fo^2^+2Fc^2^)/3'
_refine_ls_weighting_scheme calc
_refine_ls_wR_factor_gt 0.1575
_refine_ls_wR_factor_ref 0.1937
_reflns_number_gt 2992
_reflns_number_total 5562
_reflns_threshold_expression >2sigma(I)
_cod_data_source_file c4nj01324g2.cif
_cod_data_source_block A1:Mal
_cod_depositor_comments
;
The following automatic conversions were performed:

'_symmetry_cell_setting' value 'Monoclinic' changed to 'monoclinic'
according to
/usr/data/users/saulius/crontab/automatic-downloads/current/RSC/lib/dictionaries/cif_core.dic
dictionary named 'cif_core.dic' version 2.4.2 from 2011-04-26.

Automatic conversion script
Id: cif_fix_values 3008 2015-01-20 13:52:24Z robertas 
;
_cod_original_sg_symbol_H-M P2(1)/c
_cod_database_code 7054650

loop_
_symmetry_equiv_pos_as_xyz
'x, y, z'
'-x, y+1/2, -z+1/2'
'-x, -y, -z'
'x, -y-1/2, z-1/2'

loop_
_atom_site_label
_atom_site_type_symbol
_atom_site_fract_x
_atom_site_fract_y
_atom_site_fract_z
_atom_site_U_iso_or_equiv
_atom_site_adp_type
_atom_site_occupancy
_atom_site_symmetry_multiplicity
_atom_site_calc_flag
_atom_site_refinement_flags
_atom_site_disorder_assembly
_atom_site_disorder_group
N11 N 0.27117(11) 0.3263(4) 0.18602(5) 0.0303(4) Uani 1 1 d . . .
C12 C 0.27691(14) 0.3470(4) 0.23243(7) 0.0304(5) Uani 1 1 d . . .
N13 N 0.34586(13) 0.1821(4) 0.25655(6) 0.0375(4) Uani 1 1 d . . .
C14 C 0.38466(16) 0.0483(5) 0.22424(8) 0.0416(6) Uani 1 1 d . . .
H14 H 0.4357 -0.0857 0.2312 0.050 Uiso 1 1 calc R . .
C15 C 0.33998(15) 0.1341(5) 0.18138(8) 0.0372(5) Uani 1 1 d . . .
H15 H 0.3536 0.0729 0.1533 0.045 Uiso 1 1 calc R . .
N21 N 0.21673(11) 0.5287(4) 0.29841(5) 0.0307(4) Uani 1 1 d . . .
C22 C 0.21456(14) 0.5263(4) 0.25231(6) 0.0298(5) Uani 1 1 d . A .
N23 N 0.14952(12) 0.7051(4) 0.22900(6) 0.0354(4) Uani 1 1 d . . .
C24 C 0.10930(15) 0.8296(5) 0.26141(7) 0.0383(5) Uani 1 1 d . A .
H24 H 0.0603 0.9710 0.2548 0.046 Uiso 1 1 calc R . .
C25 C 0.14903(15) 0.7236(5) 0.30383(7) 0.0351(5) Uani 1 1 d . A .
H25 H 0.1333 0.7739 0.3319 0.042 Uiso 1 1 calc R . .
N31 N 0.00326(12) -0.1396(4) 0.07473(6) 0.0326(4) Uani 1 1 d . . .
C32 C 0.07376(15) -0.0500(5) 0.05711(7) 0.0372(5) Uani 1 1 d . . .
H32 H 0.0785 -0.1286 0.0283 0.045 Uiso 1 1 calc R . .
C33 C 0.13916(15) 0.1500(5) 0.07899(7) 0.0356(5) Uani 1 1 d . . .
H33 H 0.1873 0.2115 0.0650 0.043 Uiso 1 1 calc R . .
C34 C 0.13495(14) 0.2630(5) 0.12170(7) 0.0295(4) Uani 1 1 d . . .
C35 C 0.06214(14) 0.1688(5) 0.13996(7) 0.0326(5) Uani 1 1 d . . .
H35 H 0.0565 0.2413 0.1690 0.039 Uiso 1 1 calc R . .
C36 C -0.00151(15) -0.0293(5) 0.11586(7) 0.0344(5) Uani 1 1 d . . .
H36 H -0.0511 -0.0914 0.1287 0.041 Uiso 1 1 calc R . .
C37 C 0.20817(15) 0.4740(5) 0.14719(7) 0.0326(5) Uani 1 1 d . . .
H37A H 0.2443 0.5518 0.1259 0.039 Uiso 1 1 calc R . .
H37B H 0.1778 0.6438 0.1586 0.039 Uiso 1 1 calc R . .
N41A N 0.5191(2) 0.6794(7) 0.42207(10) 0.0388(8) Uani 0.766(3) 1 d PD A 1
C42A C 0.4697(2) 0.4630(8) 0.43541(10) 0.0371(7) Uani 0.766(3) 1 d PD A 1
H42A H 0.4918 0.3815 0.4654 0.044 Uiso 0.766(3) 1 calc PR A 1
C43A C 0.3883(2) 0.3521(8) 0.40782(11) 0.0331(7) Uani 0.766(3) 1 d PD A 1
H43A H 0.3556 0.1971 0.4187 0.040 Uiso 0.766(3) 1 calc PR A 1
C44A C 0.3543(4) 0.4699(18) 0.36386(17) 0.0310(9) Uani 0.766(3) 1 d PD A 1
C45A C 0.4084(4) 0.6835(15) 0.34903(14) 0.0357(9) Uani 0.766(3) 1 d PD A 1
H45A H 0.3909 0.7574 0.3184 0.043 Uiso 0.766(3) 1 calc PR A 1
C46A C 0.4877(2) 0.7865(8) 0.37948(12) 0.0381(7) Uani 0.766(3) 1 d PD A 1
H46A H 0.5218 0.9416 0.3696 0.046 Uiso 0.766(3) 1 calc PR A 1
C47A C 0.26984(16) 0.3431(5) 0.33565(7) 0.0377(5) Uani 0.766(3) 1 d P A 1
H47A H 0.2287 0.2894 0.3560 0.045 Uiso 0.766(3) 1 calc PR A 1
H47B H 0.2863 0.1570 0.3219 0.045 Uiso 0.766(3) 1 calc PR A 1
N41B N 0.5342(7) 0.794(2) 0.4055(3) 0.0388(8) Uani 0.234(3) 1 d PD A 2
C42B C 0.4943(9) 0.599(4) 0.4264(5) 0.0371(7) Uani 0.234(3) 1 d PD A 2
H42B H 0.5245 0.5569 0.4576 0.044 Uiso 0.234(3) 1 calc PR A 2
C43B C 0.4126(9) 0.448(3) 0.4081(5) 0.0331(7) Uani 0.234(3) 1 d PD A 2
H43B H 0.3864 0.3143 0.4260 0.040 Uiso 0.234(3) 1 calc PR A 2
C44B C 0.3708(15) 0.504(7) 0.3618(6) 0.0310(9) Uani 0.234(3) 1 d PD A 2
C45B C 0.4069(15) 0.727(6) 0.3389(6) 0.0357(9) Uani 0.234(3) 1 d PD A 2
H45B H 0.3745 0.7916 0.3091 0.043 Uiso 0.234(3) 1 calc PR A 2
C46B C 0.4914(8) 0.851(3) 0.3610(4) 0.0381(7) Uani 0.234(3) 1 d PD A 2
H46B H 0.5209 0.9821 0.3441 0.046 Uiso 0.234(3) 1 calc PR A 2
C47B C 0.26984(16) 0.3431(5) 0.33565(7) 0.0377(5) Uani 0.234(3) 1 d P A 2
H47C H 0.2825 0.1489 0.3230 0.045 Uiso 0.234(3) 1 calc PR A 2
H47D H 0.2325 0.3073 0.3585 0.045 Uiso 0.234(3) 1 calc PR A 2
C51 C -0.17858(15) -0.5905(5) 0.04834(7) 0.0330(5) Uani 1 1 d . . .
O51 O -0.11727(10) -0.4917(3) 0.02689(5) 0.0369(4) Uani 1 1 d . A .
H51 H -0.0848 -0.3588 0.0428 0.044 Uiso 1 1 calc R . .
O52 O -0.17923(11) -0.5253(4) 0.08778(5) 0.0458(4) Uani 1 1 d . A .
C52A C -0.24903(14) -0.7947(5) 0.01875(7) 0.0355(5) Uani 0.766(3) 1 d P A 1
H52A H -0.2901 -0.8755 0.0375 0.043 Uiso 0.766(3) 1 calc PR A 1
H52B H -0.2160 -0.9634 0.0087 0.043 Uiso 0.766(3) 1 calc PR A 1
C53A C -0.3087(2) -0.6411(7) -0.02367(12) 0.0342(7) Uani 0.766(3) 1 d P A 1
O53A O -0.35722(16) -0.4216(5) -0.01186(8) 0.0443(6) Uani 0.766(3) 1 d P A 1
H53A H -0.3956 -0.3580 -0.0354 0.053 Uiso 0.766(3) 1 calc PR A 1
O54A O -0.31222(18) -0.7090(6) -0.06318(8) 0.0477(6) Uani 0.766(3) 1 d P A 1
C52B C -0.24903(14) -0.7947(5) 0.01875(7) 0.0355(5) Uani 0.234(3) 1 d P A 2
H52C H -0.2203 -0.9111 -0.0023 0.043 Uiso 0.234(3) 1 calc PR A 2
H52D H -0.2749 -0.9335 0.0381 0.043 Uiso 0.234(3) 1 calc PR A 2
C53B C -0.3215(9) -0.601(3) -0.0073(4) 0.0342(7) Uani 0.234(3) 1 d P A 2
O53B O -0.3200(7) -0.581(2) -0.0516(4) 0.0477(6) Uani 0.234(3) 1 d P A 2
H53B H -0.3673 -0.4880 -0.0661 0.057 Uiso 0.234(3) 1 calc PR A 2
O54B O -0.3796(5) -0.4887(17) 0.0103(3) 0.0443(6) Uani 0.234(3) 1 d P A 2

loop_
_atom_site_aniso_label
_atom_site_aniso_U_11
_atom_site_aniso_U_22
_atom_site_aniso_U_33
_atom_site_aniso_U_23
_atom_site_aniso_U_13
_atom_site_aniso_U_12
N11 0.0321(9) 0.0340(9) 0.0289(9) -0.0007(7) 0.0152(7) -0.0029(8)
C12 0.0312(10) 0.0335(11) 0.0294(10) -0.0013(9) 0.0129(9) -0.0052(9)
N13 0.0351(10) 0.0420(10) 0.0373(10) -0.0002(8) 0.0126(8) 0.0011(9)
C14 0.0351(11) 0.0467(13) 0.0477(13) -0.0035(11) 0.0190(11) 0.0028(11)
C15 0.0359(11) 0.0407(13) 0.0415(12) -0.0064(10) 0.0222(10) -0.0015(10)
N21 0.0322(9) 0.0367(10) 0.0260(8) 0.0008(7) 0.0123(7) -0.0034(8)
C22 0.0313(10) 0.0336(11) 0.0265(10) -0.0017(9) 0.0112(9) -0.0053(9)
N23 0.0359(9) 0.0422(10) 0.0300(9) -0.0034(8) 0.0118(8) 0.0023(8)
C24 0.0363(11) 0.0433(13) 0.0391(12) -0.0067(10) 0.0165(10) 0.0016(10)
C25 0.0354(11) 0.0409(12) 0.0339(11) -0.0075(10) 0.0181(9) -0.0050(10)
N31 0.0333(9) 0.0379(10) 0.0293(9) -0.0004(8) 0.0131(8) 0.0030(8)
C32 0.0436(12) 0.0456(13) 0.0269(10) -0.0030(10) 0.0170(10) -0.0002(11)
C33 0.0410(12) 0.0405(12) 0.0313(10) -0.0017(9) 0.0203(10) -0.0028(10)
C34 0.0344(11) 0.0308(10) 0.0257(9) 0.0020(8) 0.0121(9) 0.0044(9)
C35 0.0364(11) 0.0389(12) 0.0266(10) -0.0014(9) 0.0153(9) 0.0016(10)
C36 0.0363(11) 0.0414(12) 0.0294(10) 0.0007(9) 0.0157(9) 0.0025(10)
C37 0.0405(11) 0.0332(11) 0.0276(10) 0.0014(9) 0.0151(9) -0.0030(10)
N41A 0.0353(15) 0.041(2) 0.0405(18) -0.0030(14) 0.0108(13) 0.0064(13)
C42A 0.0380(17) 0.047(2) 0.0279(14) -0.0017(13) 0.0107(12) 0.0109(15)
C43A 0.036(2) 0.036(2) 0.0299(12) -0.0039(15) 0.0145(14) 0.0013(13)
C44A 0.030(2) 0.040(2) 0.0284(11) -0.0024(11) 0.0176(14) 0.0023(17)
C45A 0.0371(12) 0.036(3) 0.037(2) 0.0044(19) 0.0143(18) 0.0025(15)
C46A 0.0327(13) 0.0410(19) 0.045(2) -0.0040(17) 0.0178(17) -0.0007(13)
C47A 0.0448(12) 0.0395(12) 0.0335(11) 0.0049(10) 0.0185(10) -0.0035(10)
N41B 0.0353(15) 0.041(2) 0.0405(18) -0.0030(14) 0.0108(13) 0.0064(13)
C42B 0.0380(17) 0.047(2) 0.0279(14) -0.0017(13) 0.0107(12) 0.0109(15)
C43B 0.036(2) 0.036(2) 0.0299(12) -0.0039(15) 0.0145(14) 0.0013(13)
C44B 0.030(2) 0.040(2) 0.0284(11) -0.0024(11) 0.0176(14) 0.0023(17)
C45B 0.0371(12) 0.036(3) 0.037(2) 0.0044(19) 0.0143(18) 0.0025(15)
C46B 0.0327(13) 0.0410(19) 0.045(2) -0.0040(17) 0.0178(17) -0.0007(13)
C47B 0.0448(12) 0.0395(12) 0.0335(11) 0.0049(10) 0.0185(10) -0.0035(10)
C51 0.0345(11) 0.0386(12) 0.0300(10) 0.0065(9) 0.0161(9) 0.0094(10)
O51 0.0391(8) 0.0461(9) 0.0308(7) -0.0065(7) 0.0186(7) -0.0091(7)
O52 0.0474(9) 0.0663(11) 0.0297(8) -0.0011(8) 0.0213(7) 0.0042(8)
C52A 0.0352(11) 0.0376(12) 0.0394(11) 0.0066(10) 0.0201(10) -0.0001(10)
C53A 0.0297(14) 0.0389(17) 0.039(2) -0.0046(16) 0.0170(14) -0.0074(12)
O53A 0.0453(12) 0.0493(13) 0.0347(12) -0.0021(11) 0.0024(10) 0.0093(11)
O54A 0.0480(12) 0.064(2) 0.0361(13) -0.0008(12) 0.0205(10) -0.0002(14)
C52B 0.0352(11) 0.0376(12) 0.0394(11) 0.0066(10) 0.0201(10) -0.0001(10)
C53B 0.0297(14) 0.0389(17) 0.039(2) -0.0046(16) 0.0170(14) -0.0074(12)
O53B 0.0480(12) 0.064(2) 0.0361(13) -0.0008(12) 0.0205(10) -0.0002(14)
O54B 0.0453(12) 0.0493(13) 0.0347(12) -0.0021(11) 0.0024(10) 0.0093(11)

loop_
_atom_type_symbol
_atom_type_description
_atom_type_scat_dispersion_real
_atom_type_scat_dispersion_imag
_atom_type_scat_source
C C 0.0033 0.0016 'International Tables Vol C Tables 4.2.6.8 and 6.1.1.4'
H H 0.0000 0.0000 'International Tables Vol C Tables 4.2.6.8 and 6.1.1.4'
N N 0.0061 0.0033 'International Tables Vol C Tables 4.2.6.8 and 6.1.1.4'
O O 0.0106 0.0060 'International Tables Vol C Tables 4.2.6.8 and 6.1.1.4'

loop_
_geom_angle_atom_site_label_1
_geom_angle_atom_site_label_2
_geom_angle_atom_site_label_3
_geom_angle
C15 N11 C12 106.28(17)
C15 N11 C37 123.69(16)
C12 N11 C37 130.02(16)
N13 C12 N11 111.24(17)
N13 C12 C22 124.71(18)
N11 C12 C22 124.05(18)
C12 N13 C14 105.17(18)
C15 C14 N13 110.4(2)
C15 C14 H14 124.8
N13 C14 H14 124.8
C14 C15 N11 106.90(18)
C14 C15 H15 126.6
N11 C15 H15 126.6
C22 N21 C25 106.52(17)
C22 N21 C47A 129.69(17)
C25 N21 C47A 123.42(16)
N23 C22 N21 111.25(17)
N23 C22 C12 125.27(17)
N21 C22 C12 123.48(18)
C22 N23 C24 105.27(17)
C25 C24 N23 110.7(2)
C25 C24 H24 124.7
N23 C24 H24 124.7
C24 C25 N21 106.28(17)
C24 C25 H25 126.9
N21 C25 H25 126.9
C32 N31 C36 117.83(18)
N31 C32 C33 122.62(18)
N31 C32 H32 118.7
C33 C32 H32 118.7
C32 C33 C34 119.77(18)
C32 C33 H33 120.1
C34 C33 H33 120.1
C35 C34 C33 117.46(19)
C35 C34 C37 121.86(17)
C33 C34 C37 120.66(17)
C36 C35 C34 119.59(18)
C36 C35 H35 120.2
C34 C35 H35 120.2
N31 C36 C35 122.71(18)
N31 C36 H36 118.6
C35 C36 H36 118.6
N11 C37 C34 110.88(16)
N11 C37 H37A 109.5
C34 C37 H37A 109.5
N11 C37 H37B 109.5
C34 C37 H37B 109.5
H37A C37 H37B 108.1
C46A N41A C42A 117.4(3)
N41A C42A C43A 123.2(3)
N41A C42A H42A 118.4
C43A C42A H42A 118.4
C42A C43A C44A 119.3(3)
C42A C43A H43A 120.4
C44A C43A H43A 120.4
C45A C44A C43A 117.4(4)
C45A C44A C47A 124.8(4)
C43A C44A C47A 117.5(3)
C46A C45A C44A 119.1(3)
C46A C45A H45A 120.5
C44A C45A H45A 120.5
N41A C46A C45A 123.4(3)
N41A C46A H46A 118.3
C45A C46A H46A 118.3
C44A C47A N21 116.5(3)
C44A C47A H47A 108.2
N21 C47A H47A 108.2
C44A C47A H47B 108.2
N21 C47A H47B 108.2
H47A C47A H47B 107.3
C42B N41B C46B 116.3(11)
N41B C42B C43B 126.8(13)
N41B C42B H42B 116.6
C43B C42B H42B 116.6
C42B C43B C44B 116.0(12)
C42B C43B H43B 122.0
C44B C43B H43B 122.0
C45B C44B C43B 119.1(15)
C46B C45B C44B 117.8(14)
C46B C45B H45B 121.1
C44B C45B H45B 121.1
N41B C46B C45B 123.1(11)
N41B C46B H46B 118.4
C45B C46B H46B 118.4
O52 C51 O51 124.1(2)
O52 C51 C52A 123.31(18)
O51 C51 C52A 112.55(16)
C51 O51 H51 109.5
C51 C52A C53A 112.88(19)
C51 C52A H52A 109.0
C53A C52A H52A 109.0
C51 C52A H52B 109.0
C53A C52A H52B 109.0
H52A C52A H52B 107.8
O54A C53A O53A 123.6(3)
O54A C53A C52A 125.2(3)
O53A C53A C52A 111.2(3)
C53A O53A H53A 109.5
O54B C53B O53B 125.7(13)
C53B O53B H53B 109.5

loop_
_geom_bond_atom_site_label_1
_geom_bond_atom_site_label_2
_geom_bond_distance
N11 C15 1.370(3)
N11 C12 1.372(2)
N11 C37 1.461(3)
C12 N13 1.325(3)
C12 C22 1.458(3)
N13 C14 1.377(3)
C14 C15 1.348(3)
C14 H14 0.9500
C15 H15 0.9500
N21 C22 1.371(2)
N21 C25 1.371(3)
N21 C47A 1.460(3)
C22 N23 1.317(3)
N23 C24 1.374(3)
C24 C25 1.349(3)
C24 H24 0.9500
C25 H25 0.9500
N31 C32 1.340(2)
N31 C36 1.343(2)
C32 C33 1.368(3)
C32 H32 0.9500
C33 C34 1.390(3)
C33 H33 0.9500
C34 C35 1.387(3)
C34 C37 1.503(3)
C35 C36 1.369(3)
C35 H35 0.9500
C36 H36 0.9500
C37 H37A 0.9900
C37 H37B 0.9900
N41A C46A 1.335(4)
N41A C42A 1.337(4)
C42A C43A 1.378(5)
C42A H42A 0.9500
C43A C44A 1.393(5)
C43A H43A 0.9500
C44A C45A 1.392(4)
C44A C47A 1.445(5)
C45A C46A 1.380(5)
C45A H45A 0.9500
C46A H46A 0.9500
C47A H47A 0.9900
C47A H47B 0.9900
N41B C42B 1.298(14)
N41B C46B 1.351(12)
C42B C43B 1.379(14)
C42B H42B 0.9500
C43B C44B 1.395(15)
C43B H43B 0.9500
C44B C45B 1.394(15)
C45B C46B 1.382(15)
C45B H45B 0.9500
C46B H46B 0.9500
C51 O52 1.217(2)
C51 O51 1.310(2)
C51 C52A 1.506(3)
O51 H51 0.8400
C52A C53A 1.524(4)
C52A H52A 0.9900
C52A H52B 0.9900
C53A O54A 1.209(4)
C53A O53A 1.320(4)
O53A H53A 0.8400
C53B O54B 1.222(14)
C53B O53B 1.332(12)
O53B H53B 0.8400

loop_
_geom_hbond_atom_site_label_D
_geom_hbond_atom_site_label_H
_geom_hbond_atom_site_label_A
_geom_hbond_distance_DH
_geom_hbond_distance_HA
_geom_hbond_distance_DA
_geom_hbond_angle_DHA
_geom_hbond_site_symmetry_A
O51 H51 N31 0.84 1.73 2.551(2) 166.5 .
O53A H53A N41A 0.84 1.75 2.586(4) 169.9 4_465
O53B H53B N41B 0.84 1.74 2.576(16) 178.3 4_465

loop_
_geom_torsion_atom_site_label_1
_geom_torsion_atom_site_label_2
_geom_torsion_atom_site_label_3
_geom_torsion_atom_site_label_4
_geom_torsion
C15 N11 C12 N13 0.8(2)
C37 N11 C12 N13 -178.20(18)
C15 N11 C12 C22 -178.83(18)
C37 N11 C12 C22 2.1(3)
N11 C12 N13 C14 -0.8(2)
C22 C12 N13 C14 178.82(19)
C12 N13 C14 C15 0.5(2)
N13 C14 C15 N11 0.0(3)
C12 N11 C15 C14 -0.5(2)
C37 N11 C15 C14 178.64(18)
C25 N21 C22 N23 -0.5(2)
C47A N21 C22 N23 172.55(19)
C25 N21 C22 C12 179.54(18)
C47A N21 C22 C12 -7.4(3)
N13 C12 C22 N23 175.58(19)
N11 C12 C22 N23 -4.8(3)
N13 C12 C22 N21 -4.4(3)
N11 C12 C22 N21 175.16(18)
N21 C22 N23 C24 0.8(2)
C12 C22 N23 C24 -179.24(19)
C22 N23 C24 C25 -0.8(2)
N23 C24 C25 N21 0.5(3)
C22 N21 C25 C24 0.0(2)
C47A N21 C25 C24 -173.61(18)
C36 N31 C32 C33 -1.0(3)
N31 C32 C33 C34 1.5(3)
C32 C33 C34 C35 -1.1(3)
C32 C33 C34 C37 177.63(19)
C33 C34 C35 C36 0.3(3)
C37 C34 C35 C36 -178.39(19)
C32 N31 C36 C35 0.1(3)
C34 C35 C36 N31 0.2(3)
C15 N11 C37 C34 76.0(2)
C12 N11 C37 C34 -105.1(2)
C35 C34 C37 N11 72.9(2)
C33 C34 C37 N11 -105.8(2)
C46A N41A C42A C43A -1.3(4)
N41A C42A C43A C44A -0.4(6)
C42A C43A C44A C45A 3.9(10)
C42A C43A C44A C47A 178.7(4)
C43A C44A C45A C46A -5.6(12)
C47A C44A C45A C46A -180.0(6)
C42A N41A C46A C45A -0.6(6)
C44A C45A C46A N41A 4.1(10)
C45A C44A C47A N21 -27.7(10)
C43A C44A C47A N21 157.9(5)
C22 N21 C47A C44A 99.2(4)
C25 N21 C47A C44A -88.8(4)
C46B N41B C42B C43B -1(2)
N41B C42B C43B C44B 2(3)
C42B C43B C44B C45B -7(4)
C43B C44B C45B C46B 10(5)
C42B N41B C46B C45B 4(2)
C44B C45B C46B N41B -9(4)
O52 C51 C52A C53A 116.5(2)
O51 C51 C52A C53A -63.4(2)
C51 C52A C53A O54A 118.9(3)
C51 C52A C53A O53A -61.3(3)
